data_7060342
loop_
_publ_author_name
'Zhu, Jiaping'
'Xu, Jielai'
'Yao, Chaojian'
'Zhan, Tong'
'Liu, Weibing'
'Tan, Hua'

_publ_section_title
;
 A new 3D Ag(i)-based high-energy metal organic frameworks (HE-MOFs):
 synthesis, crystal structure and explosive performance
;
_journal_issue 7
_journal_name_full 'New Journal of Chemistry'
_journal_page_first 3552
_journal_page_last 3558
_journal_paper_doi 10.1039/D0NJ05744D
_journal_volume 45
_journal_year 2021
_chemical_formula_moiety 'C2 H4 Ag N6 O3'
_chemical_formula_sum 'C2 H4 Ag N6 O3'
_chemical_formula_weight 267.98
_space_group_crystal_system monoclinic
_space_group_IT_number 14
_space_group_name_Hall '-P 2ybc'
_space_group_name_H-M_alt 'P 1 21/c 1'
_atom_sites_solution_hydrogens geom
_atom_sites_solution_primary dual
_audit_creation_date 2020-07-11
_audit_creation_method
;
Olex2 1.3
(compiled 2020.06.28 svn.raecde09e for OlexSys, GUI svn.r6132)
;
_audit_update_record
;
2021-01-19 deposited with the CCDC.	2021-01-20 downloaded from the CCDC.
;
_cell_angle_alpha 90
_cell_angle_beta 105.854(2)
_cell_angle_gamma 90
_cell_formula_units_Z 4
_cell_length_a 8.9723(14)
_cell_length_b 5.0146(8)
_cell_length_c 14.813(2)
_cell_measurement_reflns_used 1899
_cell_measurement_temperature 100.15
_cell_measurement_theta_max 27.55
_cell_measurement_theta_min 2.36
_cell_volume 641.12(17)
_computing_cell_refinement 'SAINT v8.34A (Bruker, 2013)'
_computing_data_collection Bruker
_computing_data_reduction 'SAINT v8.34A (Bruker, 2013)'
_computing_molecular_graphics 'Olex2 1.3 (Dolomanov et al., 2009)'
_computing_publication_material 'Olex2 1.3 (Dolomanov et al., 2009)'
_computing_structure_refinement 'SHELXL 2018/3 (Sheldrick, 2015)'
_computing_structure_solution 'SHELXT 2014/5 (Sheldrick, 2014)'
_diffrn_ambient_temperature 100.15
_diffrn_measured_fraction_theta_full 0.998
_diffrn_measured_fraction_theta_max 0.983
_diffrn_measurement_device_type 'Bruker APEX-II CCD'
_diffrn_measurement_method '\f and \w scans'
_diffrn_radiation_monochromator graphite
_diffrn_radiation_type MoK\a
_diffrn_radiation_wavelength 0.71073
_diffrn_reflns_av_R_equivalents 0.0144
_diffrn_reflns_av_unetI/netI 0.0181
_diffrn_reflns_Laue_measured_fraction_full 0.998
_diffrn_reflns_Laue_measured_fraction_max 0.983
_diffrn_reflns_limit_h_max 9
_diffrn_reflns_limit_h_min -11
_diffrn_reflns_limit_k_max 6
_diffrn_reflns_limit_k_min -5
_diffrn_reflns_limit_l_max 19
_diffrn_reflns_limit_l_min -18
_diffrn_reflns_number 3651
_diffrn_reflns_point_group_measured_fraction_full 0.998
_diffrn_reflns_point_group_measured_fraction_max 0.983
_diffrn_reflns_theta_full 25.242
_diffrn_reflns_theta_max 27.556
_diffrn_reflns_theta_min 2.859
_diffrn_source_current 30.0
_diffrn_source_power 1.5
_diffrn_source_voltage 50.0
_diffrn_standards_number 0
_exptl_absorpt_coefficient_mu 3.120
_exptl_absorpt_correction_T_max 0.7456
_exptl_absorpt_correction_T_min 0.6203
_exptl_absorpt_correction_type multi-scan
_exptl_absorpt_process_details
;
SADABS-2014/5 (Bruker,2014/5) was used for absorption correction.
wR2(int) was 0.0648 before and 0.0264 after correction.
The Ratio of minimum to maximum transmission is 0.8319.
The \l/2 correction factor is 0.00150.
;
_exptl_crystal_colour colourless
_exptl_crystal_colour_primary colourless
_exptl_crystal_density_diffrn 2.776
_exptl_crystal_description block
_exptl_crystal_F_000 516
_exptl_crystal_size_max 0.10
_exptl_crystal_size_mid 0.08
_exptl_crystal_size_min 0.07
_refine_diff_density_max 0.432
_refine_diff_density_min -0.370
_refine_diff_density_rms 0.088
_refine_ls_extinction_method none
_refine_ls_goodness_of_fit_ref 1.077
_refine_ls_hydrogen_treatment constr
_refine_ls_matrix_type full
_refine_ls_number_parameters 109
_refine_ls_number_reflns 1467
_refine_ls_number_restraints 0
_refine_ls_restrained_S_all 1.077
_refine_ls_R_factor_all 0.0233
_refine_ls_R_factor_gt 0.0183
_refine_ls_shift/su_max 0.001
_refine_ls_shift/su_mean 0.000
_refine_ls_structure_factor_coef Fsqd
_refine_ls_weighting_details 'w=1/[\s^2^(Fo^2^)+(0.0173P)^2^+0.6084P] where P=(Fo^2^+2Fc^2^)/3'
_refine_ls_weighting_scheme calc
_refine_ls_wR_factor_gt 0.0402
_refine_ls_wR_factor_ref 0.0423
_reflns_Friedel_coverage 0.000
_reflns_number_gt 1250
_reflns_number_total 1467
_reflns_threshold_expression 'I > 2\s(I)'
_cod_data_source_file d0nj05744d2.cif
_cod_data_source_block 1_CCDC1
_cod_depositor_comments 'Adding full bibliography for 7060341--7060342.cif.'
_cod_original_cell_volume 641.14(17)
_cod_database_code 7060342
_shelx_shelxl_version_number 2018/3
_shelx_space_group_comment
;
The symmetry employed for this shelxl refinement is uniquely defined
by the following loop, which should always be used as a source of
symmetry information in preference to the above space-group names.
They are only intended as comments.
;
_olex2_refinement_description
;
1. Fixed Uiso
 At 1.2 times of:
  All N(H,H) groups
2.a Secondary CH2 refined with riding coordinates:
 N4(H4A,H4B)
2.b X=CH2 refined with riding coordinates:
 N3(H3A,H3B)
;
_olex2_submission_special_instructions 'No special instructions were received'

loop_
_space_group_symop_operation_xyz
'x, y, z'
'-x, y+1/2, -z+1/2'
'-x, -y, -z'
'x, -y-1/2, z-1/2'

loop_
_atom_site_label
_atom_site_type_symbol
_atom_site_fract_x
_atom_site_fract_y
_atom_site_fract_z
_atom_site_U_iso_or_equiv
_atom_site_adp_type
_atom_site_occupancy
_atom_site_site_symmetry_order
_atom_site_calc_flag
_atom_site_refinement_flags_posn
_atom_site_refinement_flags_adp
_atom_site_refinement_flags_occupancy
_atom_site_disorder_assembly
_atom_site_disorder_group
Ag1 Ag 0.62140(2) 0.50130(4) 0.24719(2) 0.01194(7) Uani 1 1 d . . . . .
O1 O 0.9475(2) 1.2471(4) 0.31265(12) 0.0214(4) Uani 1 1 d . . . . .
O2 O 0.7687(2) 0.9427(3) 0.29554(13) 0.0186(4) Uani 1 1 d . . . . .
O3 O 0.98950(19) 0.8930(4) 0.40030(12) 0.0176(4) Uani 1 1 d . . . . .
N1 N 0.9028(2) 1.0279(4) 0.33587(14) 0.0132(4) Uani 1 1 d . . . . .
N2 N 0.6540(2) 0.2643(4) 0.53511(12) 0.0084(4) Uani 1 1 d . . . . .
N3 N 0.8059(2) 0.6209(4) 0.50307(14) 0.0133(4) Uani 1 1 d . . . . .
H3A H 0.826952 0.730600 0.461834 0.016 Uiso 1 1 calc R U . . .
H3B H 0.856325 0.634767 0.562828 0.016 Uiso 1 1 calc R U . . .
N4 N 0.7200(2) 0.2493(4) 0.63272(12) 0.0126(4) Uani 1 1 d . . . . .
H4A H 0.728804 0.421083 0.653292 0.015 Uiso 1 1 calc R U . . .
H4B H 0.818532 0.189816 0.640337 0.015 Uiso 1 1 calc R U . . .
N5 N 0.6117(2) 0.3866(4) 0.38815(13) 0.0101(4) Uani 1 1 d . . . . .
N6 N 0.5110(2) 0.1774(4) 0.39329(13) 0.0095(4) Uani 1 1 d . . . . .
C1 C 0.6980(3) 0.4344(5) 0.47510(16) 0.0094(5) Uani 1 1 d . . . . .
C2 C 0.5385(3) 0.1060(5) 0.48149(15) 0.0085(4) Uani 1 1 d . . . . .

loop_
_atom_site_aniso_label
_atom_site_aniso_U_11
_atom_site_aniso_U_22
_atom_site_aniso_U_33
_atom_site_aniso_U_23
_atom_site_aniso_U_13
_atom_site_aniso_U_12
Ag1 0.01736(11) 0.01307(10) 0.00522(10) 0.00138(7) 0.00278(7) 0.00034(7)
O1 0.0238(10) 0.0190(10) 0.0177(9) 0.0055(8) -0.0007(7) -0.0103(8)
O2 0.0143(9) 0.0172(9) 0.0204(9) 0.0018(7) -0.0019(7) -0.0049(7)
O3 0.0156(9) 0.0229(10) 0.0133(8) 0.0076(8) 0.0024(7) 0.0025(8)
N1 0.0141(10) 0.0145(10) 0.0107(9) 0.0005(8) 0.0028(8) -0.0006(8)
N2 0.0079(9) 0.0121(10) 0.0044(8) -0.0006(8) 0.0004(7) -0.0018(8)
N3 0.0143(10) 0.0158(10) 0.0085(9) 0.0018(8) 0.0009(8) -0.0066(9)
N4 0.0118(10) 0.0207(11) 0.0036(9) -0.0004(8) -0.0007(7) -0.0035(8)
N5 0.0121(10) 0.0104(9) 0.0082(9) 0.0010(8) 0.0034(7) -0.0026(8)
N6 0.0120(9) 0.0101(9) 0.0063(9) -0.0003(7) 0.0027(7) -0.0025(8)
C1 0.0091(11) 0.0111(11) 0.0082(10) -0.0003(8) 0.0029(8) 0.0014(8)
C2 0.0072(10) 0.0100(11) 0.0078(10) -0.0001(9) 0.0009(8) 0.0007(9)

loop_
_atom_type_symbol
_atom_type_description
_atom_type_scat_dispersion_real
_atom_type_scat_dispersion_imag
_atom_type_scat_source
C C 0.0033 0.0016 'International Tables Vol C Tables 4.2.6.8 and 6.1.1.4'
H H 0.0000 0.0000 'International Tables Vol C Tables 4.2.6.8 and 6.1.1.4'
Ag Ag -0.8971 1.1015 'International Tables Vol C Tables 4.2.6.8 and 6.1.1.4'
N N 0.0061 0.0033 'International Tables Vol C Tables 4.2.6.8 and 6.1.1.4'
O O 0.0106 0.0060 'International Tables Vol C Tables 4.2.6.8 and 6.1.1.4'

loop_
_geom_angle_atom_site_label_1
_geom_angle_atom_site_label_2
_geom_angle_atom_site_label_3
_geom_angle
_geom_angle_site_symmetry_1
_geom_angle_site_symmetry_3
_geom_angle_publ_flag
Ag1 Ag1 Ag1 97.401(15) 2_655 2_645 ?
O2 Ag1 Ag1 157.97(4) . 2_645 ?
O2 Ag1 Ag1 68.68(4) . 2_655 ?
N4 Ag1 Ag1 139.53(4) 4_565 2_655 ?
N4 Ag1 Ag1 89.63(5) 4_565 2_645 ?
N4 Ag1 O2 112.11(7) 4_565 . ?
N5 Ag1 Ag1 88.70(5) . 2_655 ?
N5 Ag1 Ag1 65.33(5) . 2_645 ?
N5 Ag1 O2 96.41(7) . . ?
N5 Ag1 N4 129.65(7) . 4_565 ?
N5 Ag1 N6 145.84(7) . 2_655 ?
N6 Ag1 Ag1 63.24(5) 2_655 2_655 ?
N6 Ag1 Ag1 97.65(5) 2_655 2_645 ?
N6 Ag1 O2 91.20(6) 2_655 . ?
N6 Ag1 N4 76.35(6) 2_655 4_565 ?
N1 O2 Ag1 140.54(15) . . ?
O1 N1 O2 120.2(2) . . ?
O1 N1 O3 120.3(2) . . ?
O3 N1 O2 119.4(2) . . ?
C1 N2 N4 125.94(19) . . ?
C1 N2 C2 106.93(18) . . ?
C2 N2 N4 127.09(18) . . ?
H3A N3 H3B 120.0 . . ?
C1 N3 H3A 120.0 . . ?
C1 N3 H3B 120.0 . . ?
Ag1 N4 H4A 105.5 4_566 . ?
Ag1 N4 H4B 105.5 4_566 . ?
N2 N4 Ag1 127.28(14) . 4_566 ?
N2 N4 H4A 105.5 . . ?
N2 N4 H4B 105.5 . . ?
H4A N4 H4B 106.1 . . ?
N6 N5 Ag1 116.29(13) . . ?
C1 N5 Ag1 135.32(16) . . ?
C1 N5 N6 107.21(18) . . ?
N5 N6 Ag1 115.14(13) . 2_645 ?
C2 N6 Ag1 135.64(16) . 2_645 ?
C2 N6 N5 108.05(18) . . ?
N3 C1 N2 123.5(2) . . ?
N3 C1 N5 127.6(2) . . ?
N5 C1 N2 108.8(2) . . ?
N2 C2 C2 124.5(2) . 3_656 ?
N6 C2 N2 109.01(19) . . ?
N6 C2 C2 126.5(3) . 3_656 ?

loop_
_geom_bond_atom_site_label_1
_geom_bond_atom_site_label_2
_geom_bond_distance
_geom_bond_site_symmetry_2
_geom_bond_publ_flag
Ag1 Ag1 3.3374(4) 2_655 ?
Ag1 Ag1 3.3374(4) 2_645 ?
Ag1 O2 2.5772(17) . ?
Ag1 N4 2.4612(19) 4_565 ?
Ag1 N5 2.1905(19) . ?
Ag1 N6 2.2738(18) 2_655 ?
O1 N1 1.250(3) . ?
O2 N1 1.262(3) . ?
O3 N1 1.253(3) . ?
N2 N4 1.407(2) . ?
N2 C1 1.366(3) . ?
N2 C2 1.373(3) . ?
N3 H3A 0.8800 . ?
N3 H3B 0.8800 . ?
N3 C1 1.328(3) . ?
N4 H4A 0.9100 . ?
N4 H4B 0.9100 . ?
N5 N6 1.400(3) . ?
N5 C1 1.331(3) . ?
N6 C2 1.311(3) . ?
C2 C2 1.455(5) 3_656 ?

loop_
_geom_torsion_atom_site_label_1
_geom_torsion_atom_site_label_2
_geom_torsion_atom_site_label_3
_geom_torsion_atom_site_label_4
_geom_torsion
_geom_torsion_site_symmetry_1
_geom_torsion_site_symmetry_2
_geom_torsion_site_symmetry_3
_geom_torsion_site_symmetry_4
_geom_torsion_publ_flag
Ag1 O2 N1 O1 148.63(19) . . . . ?
Ag1 O2 N1 O3 -32.5(3) . . . . ?
Ag1 N5 N6 Ag1 -0.01(19) . . . 2_645 ?
Ag1 N5 N6 C2 169.61(15) . . . . ?
Ag1 N5 C1 N2 -167.26(17) . . . . ?
Ag1 N5 C1 N3 15.3(4) . . . . ?
Ag1 N6 C2 N2 167.04(16) 2_645 . . . ?
Ag1 N6 C2 C2 -12.8(5) 2_645 . . 3_656 ?
N4 N2 C1 N3 -3.8(4) . . . . ?
N4 N2 C1 N5 178.6(2) . . . . ?
N4 N2 C2 N6 -178.5(2) . . . . ?
N4 N2 C2 C2 1.3(4) . . . 3_656 ?
N5 N6 C2 N2 0.5(3) . . . . ?
N5 N6 C2 C2 -179.3(3) . . . 3_656 ?
N6 N5 C1 N2 -0.7(3) . . . . ?
N6 N5 C1 N3 -178.1(2) . . . . ?
C1 N2 N4 Ag1 169.81(17) . . . 4_566 ?
C1 N2 C2 N6 -0.9(3) . . . . ?
C1 N2 C2 C2 178.9(3) . . . 3_656 ?
C1 N5 N6 Ag1 -169.53(14) . . . 2_645 ?
C1 N5 N6 C2 0.1(3) . . . . ?
C2 N2 N4 Ag1 -13.0(3) . . . 4_566 ?
C2 N2 C1 N3 178.6(2) . . . . ?
C2 N2 C1 N5 1.0(3) . . . . ?
